data_7705871
loop_
_publ_author_name
'Shankar, Ravi'
'Mahavar, Nidhi'

_publ_section_title
;
 A catalytic study of water dispersed gold nanoparticles for the
 hydrolytic oxidation of diorganosilanes - <i>en route</i> formation of a
 Pickering catalyst and synthesis of tetraorganodisiloxane-1,3-diols.
;
_journal_issue 46
_journal_name_full 'Dalton transactions (Cambridge, England : 2003)'
_journal_page_first 16633
_journal_page_last 16637
_journal_paper_doi 10.1039/d0dt03252b
_journal_volume 49
_journal_year 2020
_chemical_absolute_configuration ad
_chemical_formula_moiety 'C14 H18 O3 Si2'
_chemical_formula_sum 'C14 H18 O3 Si2'
_chemical_formula_weight 290.46
_space_group_crystal_system monoclinic
_space_group_IT_number 4
_space_group_name_Hall 'P 2yb'
_space_group_name_H-M_alt 'P 1 21 1'
_atom_sites_solution_hydrogens mixed
_audit_creation_method SHELXL-2018/3
_audit_update_record
;
2020-08-31 deposited with the CCDC.	2020-10-26 downloaded from the CCDC.
;
_cell_angle_alpha 90
_cell_angle_beta 99.141(6)
_cell_angle_gamma 90
_cell_formula_units_Z 2
_cell_length_a 11.226(2)
_cell_length_b 6.4276(13)
_cell_length_c 11.494(2)
_cell_measurement_reflns_used 6449
_cell_measurement_temperature 273(2)
_cell_measurement_theta_max 28.24
_cell_measurement_theta_min 2.77
_cell_volume 818.8(3)
_computing_cell_refinement 'Bruker SAINT'
_computing_data_collection 'Bruker APEX3'
_computing_data_reduction 'Bruker SAINT'
_computing_molecular_graphics 'Bruker SHELXTL'
_computing_publication_material 'Bruker SHELXTL'
_computing_structure_refinement 'SHELXL-2018/3 (Sheldrick, 2018)'
_computing_structure_solution 'SHELXT 2014/5 (Sheldrick, 2014)'
_diffrn_ambient_temperature 273(2)
_diffrn_measured_fraction_theta_full 0.999
_diffrn_measured_fraction_theta_max 0.996
_diffrn_measurement_device_type 'Bruker APEX-III CCD'
_diffrn_measurement_method '\f and \w scans'
_diffrn_radiation_type MoK\a
_diffrn_radiation_wavelength 0.71073
_diffrn_reflns_av_R_equivalents 0.0836
_diffrn_reflns_av_unetI/netI 0.0803
_diffrn_reflns_Laue_measured_fraction_full 0.999
_diffrn_reflns_Laue_measured_fraction_max 0.996
_diffrn_reflns_limit_h_max 14
_diffrn_reflns_limit_h_min -14
_diffrn_reflns_limit_k_max 8
_diffrn_reflns_limit_k_min -8
_diffrn_reflns_limit_l_max 15
_diffrn_reflns_limit_l_min -15
_diffrn_reflns_number 12756
_diffrn_reflns_point_group_measured_fraction_full 0.997
_diffrn_reflns_point_group_measured_fraction_max 0.990
_diffrn_reflns_theta_full 25.242
_diffrn_reflns_theta_max 28.279
_diffrn_reflns_theta_min 1.837
_exptl_absorpt_coefficient_mu 0.217
_exptl_absorpt_correction_T_max 0.974
_exptl_absorpt_correction_T_min 0.942
_exptl_absorpt_correction_type multi-scan
_exptl_absorpt_process_details 'SADABS-2008/1 - Bruker AXS area detector scaling and absorption correction'
_exptl_crystal_colour Colorless
_exptl_crystal_density_diffrn 1.178
_exptl_crystal_description Needles
_exptl_crystal_F_000 308
_exptl_crystal_size_max 0.60
_exptl_crystal_size_mid 0.23
_exptl_crystal_size_min 0.12
_refine_diff_density_max 0.327
_refine_diff_density_min -0.338
_refine_diff_density_rms 0.071
_refine_ls_abs_structure_details
;
 Flack x determined using 937 quotients [(I+)-(I-)]/[(I+)+(I-)]
 (Parsons, Flack and Wagner, Acta Cryst. B69 (2013) 249-259).
;
_refine_ls_abs_structure_Flack 0.43(12)
_refine_ls_extinction_method none
_refine_ls_goodness_of_fit_ref 1.201
_refine_ls_hydrogen_treatment mixed
_refine_ls_matrix_type full
_refine_ls_number_parameters 213
_refine_ls_number_reflns 4029
_refine_ls_number_restraints 213
_refine_ls_restrained_S_all 1.195
_refine_ls_R_factor_all 0.0877
_refine_ls_R_factor_gt 0.0582
_refine_ls_shift/su_max 0.000
_refine_ls_shift/su_mean 0.000
_refine_ls_structure_factor_coef Fsqd
_refine_ls_weighting_details 'w=1/[\s^2^(Fo^2^)+(0.0559P)^2^] where P=(Fo^2^+2Fc^2^)/3'
_refine_ls_weighting_scheme calc
_refine_ls_wR_factor_gt 0.1363
_refine_ls_wR_factor_ref 0.1546
_reflns_Friedel_coverage 0.829
_reflns_Friedel_fraction_full 0.994
_reflns_Friedel_fraction_max 0.983
_reflns_number_gt 2891
_reflns_number_total 4029
_reflns_threshold_expression 'I > 2\s(I)'
_cod_data_source_file d0dt03252b2.cif
_cod_data_source_block 1
_cod_depositor_comments
;
The following automatic conversions were performed:

data item '_exptl_absorpt_correction_type' value 'Multi-scan' was
changed to 'multi-scan' in accordance with the
/home/data/users/saulius/crontab/automatic-downloads/rss-feeds/RSC/lib/dictionaries/cif_core.dic
dictionary named 'cif_core.dic' version 2.4.2 last updated on
2011-04-26.

Automatic conversion script
Id: cif_fix_values 7556 2019-12-06 15:28:31Z antanas 
;
_cod_original_sg_symbol_H-M 'P 21'
_cod_database_code 7705871
_shelx_shelxl_version_number 2018/3
_shelx_space_group_comment
;
The symmetry employed for this shelxl refinement is uniquely defined
by the following loop, which should always be used as a source of
symmetry information in preference to the above space-group names.
They are only intended as comments.
;

loop_
_space_group_symop_operation_xyz
'x, y, z'
'-x, y+1/2, -z'

loop_
_atom_site_label
_atom_site_type_symbol
_atom_site_fract_x
_atom_site_fract_y
_atom_site_fract_z
_atom_site_U_iso_or_equiv
_atom_site_adp_type
_atom_site_occupancy
_atom_site_site_symmetry_order
_atom_site_calc_flag
_atom_site_refinement_flags_posn
_atom_site_refinement_flags_adp
_atom_site_refinement_flags_occupancy
_atom_site_disorder_assembly
_atom_site_disorder_group
C1 C 0.2414(4) 0.3241(7) 0.6986(4) 0.0521(11) Uani 1 1 d . . . . .
C2 C 0.2373(5) 0.3654(10) 0.5799(4) 0.0697(14) Uani 1 1 d . . . . .
H2 H 0.280522 0.477564 0.557077 0.084 Uiso 1 1 calc R U . . .
C3 C 0.1699(5) 0.2427(11) 0.4939(5) 0.0842(19) Uani 1 1 d . . . . .
H3 H 0.169138 0.273107 0.414685 0.101 Uiso 1 1 calc R U . . .
C4 C 0.1052(6) 0.0792(12) 0.5246(6) 0.094(2) Uani 1 1 d . . . . .
H4 H 0.061124 -0.004520 0.467343 0.112 Uiso 1 1 calc R U . . .
C5 C 0.1062(7) 0.0395(11) 0.6438(6) 0.100(2) Uani 1 1 d . . . . .
H5 H 0.059292 -0.067809 0.666537 0.120 Uiso 1 1 calc R U . . .
C6 C 0.1752(5) 0.1561(10) 0.7273(5) 0.0756(15) Uani 1 1 d . . . . .
H6 H 0.177895 0.121717 0.806307 0.091 Uiso 1 1 calc R U . . .
C7 C 0.2446(5) 0.6479(10) 0.8997(5) 0.0748(15) Uani 1 1 d . . . . .
H7A H 0.297960 0.732090 0.953950 0.112 Uiso 1 1 calc R U . . .
H7B H 0.197088 0.561297 0.942647 0.112 Uiso 1 1 calc R U . . .
H7C H 0.192258 0.736196 0.846951 0.112 Uiso 1 1 calc R U . . .
C8 C 0.5040(5) 0.9456(9) 0.6191(4) 0.0697(14) Uani 1 1 d . . . . .
H8A H 0.512641 0.854702 0.554718 0.105 Uiso 1 1 calc R U . . .
H8B H 0.563005 1.054623 0.623730 0.105 Uiso 1 1 calc R U . . .
H8C H 0.424560 1.005294 0.606599 0.105 Uiso 1 1 calc R U . . .
C9 C 0.6743(10) 0.6532(19) 0.7816(11) 0.059(2) Uani 0.54(2) 1 d G U P A 1
C10 C 0.6794(9) 0.466(2) 0.7226(12) 0.074(3) Uani 0.54(2) 1 d G U P A 1
H10 H 0.611344 0.415623 0.673802 0.089 Uiso 0.54(2) 1 calc R U P A 1
C11 C 0.7863(11) 0.3524(16) 0.7364(13) 0.084(3) Uani 0.54(2) 1 d G U P A 1
H11 H 0.789680 0.226819 0.696913 0.101 Uiso 0.54(2) 1 calc R U P A 1
C12 C 0.8880(10) 0.427(2) 0.8093(11) 0.089(3) Uani 0.54(2) 1 d G U P A 1
H12 H 0.959468 0.351302 0.818596 0.107 Uiso 0.54(2) 1 calc R U P A 1
C13 C 0.8829(10) 0.615(3) 0.8684(10) 0.089(3) Uani 0.54(2) 1 d G U P A 1
H13 H 0.950921 0.664590 0.917170 0.107 Uiso 0.54(2) 1 calc R U P A 1
C14 C 0.7760(12) 0.728(2) 0.8545(12) 0.073(3) Uani 0.54(2) 1 d G U P A 1
H14 H 0.772587 0.853397 0.894060 0.087 Uiso 0.54(2) 1 calc R U P A 1
C9A C 0.6762(11) 0.668(2) 0.7860(12) 0.060(3) Uani 0.46(2) 1 d G U P A 2
C10A C 0.6947(11) 0.460(2) 0.7623(15) 0.072(3) Uani 0.46(2) 1 d G U P A 2
H10A H 0.629857 0.376318 0.730681 0.087 Uiso 0.46(2) 1 calc R U P A 2
C11A C 0.8101(13) 0.3757(18) 0.7858(17) 0.087(3) Uani 0.46(2) 1 d G U P A 2
H11A H 0.822518 0.236205 0.769910 0.105 Uiso 0.46(2) 1 calc R U P A 2
C12A C 0.9071(10) 0.500(3) 0.8330(13) 0.088(3) Uani 0.46(2) 1 d G U P A 2
H12A H 0.984283 0.444133 0.848757 0.106 Uiso 0.46(2) 1 calc R U P A 2
C13A C 0.8885(12) 0.709(3) 0.8568(12) 0.085(3) Uani 0.46(2) 1 d G U P A 2
H13A H 0.953387 0.792176 0.888375 0.102 Uiso 0.46(2) 1 calc R U P A 2
C14A C 0.7731(14) 0.793(2) 0.8333(14) 0.071(3) Uani 0.46(2) 1 d G U P A 2
H14A H 0.760726 0.932293 0.849147 0.086 Uiso 0.46(2) 1 calc R U P A 2
O1 O 0.4132(3) 0.3301(5) 0.9112(3) 0.0606(9) Uani 1 1 d D . . . .
O2 O 0.4212(3) 0.6234(6) 0.7478(3) 0.0627(9) Uani 1 1 d . . . . .
O3 O 0.5182(3) 0.9589(5) 0.8645(3) 0.0606(9) Uani 1 1 d D . . . .
Si1 Si 0.33403(10) 0.48276(17) 0.81421(10) 0.0491(3) Uani 1 1 d . . . . .
Si2 Si 0.52621(11) 0.79778(17) 0.75658(10) 0.0498(3) Uani 1 1 d . . . . .
H1 H 0.449(4) 0.224(6) 0.879(4) 0.049(13) Uiso 1 1 d D . . . .
H3A H 0.543(4) 0.900(7) 0.932(3) 0.060(15) Uiso 1 1 d D . . . .

loop_
_atom_site_aniso_label
_atom_site_aniso_U_11
_atom_site_aniso_U_22
_atom_site_aniso_U_33
_atom_site_aniso_U_23
_atom_site_aniso_U_13
_atom_site_aniso_U_12
C1 0.044(2) 0.051(3) 0.059(2) 0.006(2) 0.0022(19) 0.006(2)
C2 0.060(3) 0.081(4) 0.066(3) 0.008(3) 0.006(3) -0.005(3)
C3 0.081(4) 0.108(5) 0.059(3) -0.002(3) -0.003(3) -0.009(4)
C4 0.097(5) 0.094(5) 0.080(4) -0.016(4) -0.015(4) -0.016(4)
C5 0.111(5) 0.078(4) 0.102(5) 0.001(4) -0.010(4) -0.042(4)
C6 0.087(4) 0.064(3) 0.070(3) 0.003(3) -0.004(3) -0.016(3)
C7 0.083(4) 0.066(3) 0.077(3) -0.001(3) 0.018(3) 0.020(3)
C8 0.083(4) 0.064(4) 0.062(3) 0.005(3) 0.011(3) 0.002(3)
C9 0.061(4) 0.051(4) 0.066(5) 0.004(4) 0.011(4) 0.000(4)
C10 0.078(5) 0.059(4) 0.082(6) -0.006(5) 0.002(5) 0.018(4)
C11 0.083(5) 0.070(5) 0.093(6) -0.018(5) -0.003(5) 0.023(4)
C12 0.073(5) 0.079(6) 0.112(6) -0.018(5) 0.002(5) 0.019(5)
C13 0.071(4) 0.079(6) 0.110(5) -0.018(5) -0.004(4) 0.017(5)
C14 0.063(4) 0.065(5) 0.088(5) -0.014(5) 0.004(4) 0.012(5)
C9A 0.066(5) 0.049(5) 0.066(5) -0.002(5) 0.014(5) 0.004(4)
C10A 0.071(5) 0.054(4) 0.087(6) -0.004(5) -0.004(5) 0.018(5)
C11A 0.079(5) 0.070(5) 0.107(7) -0.017(6) -0.004(6) 0.020(5)
C12A 0.071(5) 0.080(7) 0.110(6) -0.021(6) -0.002(5) 0.016(5)
C13A 0.067(5) 0.080(6) 0.103(6) -0.008(6) 0.003(5) 0.010(6)
C14A 0.066(5) 0.068(6) 0.079(5) 0.000(6) 0.009(5) 0.006(5)
O1 0.075(2) 0.051(2) 0.0516(17) -0.0044(16) -0.0020(16) 0.0178(18)
O2 0.0621(19) 0.0561(19) 0.071(2) -0.0020(18) 0.0124(17) -0.0089(16)
O3 0.080(2) 0.0473(19) 0.0529(17) -0.0016(16) 0.0037(16) 0.0111(18)
Si1 0.0496(6) 0.0414(6) 0.0553(7) 0.0018(6) 0.0054(5) 0.0050(6)
Si2 0.0577(7) 0.0385(6) 0.0529(7) 0.0004(6) 0.0075(5) 0.0009(6)

loop_
_atom_type_symbol
_atom_type_description
_atom_type_scat_dispersion_real
_atom_type_scat_dispersion_imag
_atom_type_scat_source
C C 0.0033 0.0016 'International Tables Vol C Tables 4.2.6.8 and 6.1.1.4'
H H 0.0000 0.0000 'International Tables Vol C Tables 4.2.6.8 and 6.1.1.4'
O O 0.0106 0.0060 'International Tables Vol C Tables 4.2.6.8 and 6.1.1.4'
Si Si 0.0817 0.0704 'International Tables Vol C Tables 4.2.6.8 and 6.1.1.4'

loop_
_geom_angle_atom_site_label_1
_geom_angle_atom_site_label_2
_geom_angle_atom_site_label_3
_geom_angle
_geom_angle_site_symmetry_1
_geom_angle_site_symmetry_3
_geom_angle_publ_flag
C2 C1 C6 116.8(5) . . ?
C2 C1 Si1 121.9(4) . . ?
C6 C1 Si1 121.3(4) . . ?
C1 C2 C3 121.4(5) . . ?
C1 C2 H2 119.3 . . ?
C3 C2 H2 119.3 . . ?
C4 C3 C2 120.5(6) . . ?
C4 C3 H3 119.7 . . ?
C2 C3 H3 119.7 . . ?
C3 C4 C5 118.5(6) . . ?
C3 C4 H4 120.7 . . ?
C5 C4 H4 120.7 . . ?
C6 C5 C4 120.6(6) . . ?
C6 C5 H5 119.7 . . ?
C4 C5 H5 119.7 . . ?
C5 C6 C1 122.0(5) . . ?
C5 C6 H6 119.0 . . ?
C1 C6 H6 119.0 . . ?
Si1 C7 H7A 109.5 . . ?
Si1 C7 H7B 109.5 . . ?
H7A C7 H7B 109.5 . . ?
Si1 C7 H7C 109.5 . . ?
H7A C7 H7C 109.5 . . ?
H7B C7 H7C 109.5 . . ?
Si2 C8 H8A 109.5 . . ?
Si2 C8 H8B 109.5 . . ?
H8A C8 H8B 109.5 . . ?
Si2 C8 H8C 109.5 . . ?
H8A C8 H8C 109.5 . . ?
H8B C8 H8C 109.5 . . ?
C10 C9 C14 120.0 . . ?
C10 C9 Si2 117.2(7) . . ?
C14 C9 Si2 122.8(7) . . ?
C9 C10 C11 120.0 . . ?
C9 C10 H10 120.0 . . ?
C11 C10 H10 120.0 . . ?
C10 C11 C12 120.0 . . ?
C10 C11 H11 120.0 . . ?
C12 C11 H11 120.0 . . ?
C13 C12 C11 120.0 . . ?
C13 C12 H12 120.0 . . ?
C11 C12 H12 120.0 . . ?
C14 C13 C12 120.0 . . ?
C14 C13 H13 120.0 . . ?
C12 C13 H13 120.0 . . ?
C13 C14 C9 120.0 . . ?
C13 C14 H14 120.0 . . ?
C9 C14 H14 120.0 . . ?
C10A C9A C14A 120.0 . . ?
C10A C9A Si2 123.7(8) . . ?
C14A C9A Si2 116.3(8) . . ?
C9A C10A C11A 120.0 . . ?
C9A C10A H10A 120.0 . . ?
C11A C10A H10A 120.0 . . ?
C10A C11A C12A 120.0 . . ?
C10A C11A H11A 120.0 . . ?
C12A C11A H11A 120.0 . . ?
C11A C12A C13A 120.0 . . ?
C11A C12A H12A 120.0 . . ?
C13A C12A H12A 120.0 . . ?
C14A C13A C12A 120.0 . . ?
C14A C13A H13A 120.0 . . ?
C12A C13A H13A 120.0 . . ?
C13A C14A C9A 120.0 . . ?
C13A C14A H14A 120.0 . . ?
C9A C14A H14A 120.0 . . ?
Si1 O1 H1 114(3) . . ?
Si1 O2 Si2 148.3(2) . . ?
Si2 O3 H3A 111(3) . . ?
O2 Si1 O1 110.74(19) . . ?
O2 Si1 C7 110.6(3) . . ?
O1 Si1 C7 105.3(2) . . ?
O2 Si1 C1 106.40(19) . . ?
O1 Si1 C1 109.86(19) . . ?
C7 Si1 C1 114.0(2) . . ?
O2 Si2 O3 111.07(19) . . ?
O2 Si2 C8 108.0(2) . . ?
O3 Si2 C8 108.1(2) . . ?
O2 Si2 C9A 109.3(5) . . ?
O3 Si2 C9A 107.7(5) . . ?
C8 Si2 C9A 112.7(5) . . ?
O2 Si2 C9 106.5(5) . . ?
O3 Si2 C9 110.6(4) . . ?
C8 Si2 C9 112.6(4) . . ?

loop_
_geom_bond_atom_site_label_1
_geom_bond_atom_site_label_2
_geom_bond_distance
_geom_bond_site_symmetry_2
_geom_bond_publ_flag
C1 C2 1.383(7) . ?
C1 C6 1.380(7) . ?
C1 Si1 1.857(5) . ?
C2 C3 1.390(8) . ?
C2 H2 0.9300 . ?
C3 C4 1.356(9) . ?
C3 H3 0.9300 . ?
C4 C5 1.392(9) . ?
C4 H4 0.9300 . ?
C5 C6 1.359(7) . ?
C5 H5 0.9300 . ?
C6 H6 0.9300 . ?
C7 Si1 1.848(6) . ?
C7 H7A 0.9600 . ?
C7 H7B 0.9600 . ?
C7 H7C 0.9600 . ?
C8 Si2 1.827(5) . ?
C8 H8A 0.9600 . ?
C8 H8B 0.9600 . ?
C8 H8C 0.9600 . ?
C9 C10 1.3900 . ?
C9 C14 1.3900 . ?
C9 Si2 1.886(8) . ?
C10 C11 1.3900 . ?
C10 H10 0.9300 . ?
C11 C12 1.3900 . ?
C11 H11 0.9300 . ?
C12 C13 1.3900 . ?
C12 H12 0.9300 . ?
C13 C14 1.3900 . ?
C13 H13 0.9300 . ?
C14 H14 0.9300 . ?
C9A C10A 1.3900 . ?
C9A C14A 1.3900 . ?
C9A Si2 1.861(10) . ?
C10A C11A 1.3900 . ?
C10A H10A 0.9300 . ?
C11A C12A 1.3900 . ?
C11A H11A 0.9300 . ?
C12A C13A 1.3900 . ?
C12A H12A 0.9300 . ?
C13A C14A 1.3900 . ?
C13A H13A 0.9300 . ?
C14A H14A 0.9300 . ?
O1 Si1 1.637(3) . ?
O1 H1 0.90(2) . ?
O2 Si1 1.610(4) . ?
O2 Si2 1.618(4) . ?
O3 Si2 1.629(3) . ?
O3 H3A 0.87(2) . ?
